data_1545044
loop_
_publ_author_name
'Qachchachi, Fatim-Zahrae'
'Mague, Joel T.'
'Kandri Rodi, Youssef'
'Haoudi, Amal'
'Ouzidan, Younes'
'Essassi, El Mokhtar'

_publ_section_title
;
 5-Fluoro-1-(prop-2-en-1-yl)-2,3-dihydro-1<i>H</i>-indole-2,3-dione
;
_journal_coeditor_code VM4020
_journal_issue 1
_journal_name_full IUCrData
_journal_page_first x170028
_journal_paper_doi 10.1107/S2414314617000281
_journal_volume 2
_journal_year 2017
_chemical_formula_iupac 'C11 H8 F N O2'
_chemical_formula_moiety 'C11 H8 F N O2'
_chemical_formula_sum 'C11 H8 F N O2'
_chemical_formula_weight 205.18
_chemical_name_systematic
;
5-Fluoro-1-(prop-2-en-1-yl)-2,3-dihydro-1<i>H</i>-indole-2,3-dione
;
_space_group_crystal_system orthorhombic
_space_group_IT_number 33
_space_group_name_Hall 'P 2c -2n'
_space_group_name_H-M_alt 'P n a 21'
_symmetry_space_group_name_Hall 'P 2c -2n'
_symmetry_space_group_name_H-M 'P n a 21'
_atom_sites_solution_hydrogens geom
_atom_sites_solution_primary direct
_atom_sites_solution_secondary difmap
_audit_creation_method SHELXL-2014/7
_cell_angle_alpha 90
_cell_angle_beta 90
_cell_angle_gamma 90
_cell_formula_units_Z 8
_cell_length_a 31.531(3)
_cell_length_b 4.2752(4)
_cell_length_c 14.1080(13)
_cell_measurement_reflns_used 9630
_cell_measurement_temperature 150(2)
_cell_measurement_theta_max 72.4850
_cell_measurement_theta_min 3.4320
_cell_volume 1901.8(3)
_computing_cell_refinement
;
SAINT (Bruker, 2016)
;
_computing_data_collection
;
APEX3 (Bruker, 2016)
;
_computing_data_reduction
;
SAINT (Bruker, 2016)
;
_computing_molecular_graphics
;
DIAMOND (Brandenburg & Putz, 2012)
;
_computing_publication_material
;
SHELXL2014 (Sheldrick, 2015b)
;
_computing_structure_refinement
;
SHELXL2014 (Sheldrick, 2015b)
;
_computing_structure_solution
;
SHELXT (Sheldrick, 2015a)
;
_diffrn_ambient_temperature 150(2)
_diffrn_detector_area_resol_mean 10.4167
_diffrn_measured_fraction_theta_full 0.995
_diffrn_measured_fraction_theta_max 0.993
_diffrn_measurement_device_type 'Bruker D8 VENTURE PHOTON 100 CMOS'
_diffrn_measurement_method '\w scans'
_diffrn_radiation_monochromator mirror
_diffrn_radiation_type CuK\a
_diffrn_radiation_wavelength 1.54178
_diffrn_reflns_av_R_equivalents 0.0472
_diffrn_reflns_limit_h_max 38
_diffrn_reflns_limit_h_min -35
_diffrn_reflns_limit_k_max 5
_diffrn_reflns_limit_k_min -5
_diffrn_reflns_limit_l_max 14
_diffrn_reflns_limit_l_min -17
_diffrn_reflns_number 13399
_diffrn_reflns_theta_full 72.600
_diffrn_reflns_theta_max 72.632
_diffrn_reflns_theta_min 2.803
_exptl_absorpt_coefficient_mu 0.956
_exptl_absorpt_correction_T_max 0.94
_exptl_absorpt_correction_T_min 0.76
_exptl_absorpt_correction_type multi-scan
_exptl_absorpt_process_details
;
(<i>SADABS</i>; Bruker, 2016)
;
_exptl_crystal_colour orange
_exptl_crystal_density_diffrn 1.433
_exptl_crystal_density_method 'not measured'
_exptl_crystal_description column
_exptl_crystal_F_000 848
_exptl_crystal_size_max 0.270
_exptl_crystal_size_mid 0.066
_exptl_crystal_size_min 0.061
_refine_diff_density_max 0.861
_refine_diff_density_min -0.316
_refine_ls_abs_structure_details
;
Refined as an inversion twin
;
_refine_ls_abs_structure_Flack 0.5(4)
_refine_ls_extinction_method none
_refine_ls_goodness_of_fit_ref 1.096
_refine_ls_hydrogen_treatment constr
_refine_ls_matrix_type full
_refine_ls_number_parameters 272
_refine_ls_number_reflns 3201
_refine_ls_number_restraints 1
_refine_ls_restrained_S_all 1.095
_refine_ls_R_factor_all 0.0796
_refine_ls_R_factor_gt 0.0726
_refine_ls_shift/su_max 0.000
_refine_ls_shift/su_mean 0.000
_refine_ls_structure_factor_coef Fsqd
_refine_ls_weighting_details 'w=1/[\s^2^(Fo^2^)+(0.1367P)^2^+0.1560P] where P=(Fo^2^+2Fc^2^)/3'
_refine_ls_weighting_scheme calc
_refine_ls_wR_factor_gt 0.1771
_refine_ls_wR_factor_ref 0.1888
_reflns_number_gt 2813
_reflns_number_total 3201
_reflns_threshold_expression 'I > 2\s(I)'
_cod_data_source_file vm4020sup1.cif
_cod_data_source_block I
_cod_database_code 1545044
_shelx_space_group_comment
;
The symmetry employed for this shelxl refinement is uniquely defined
by the following loop, which should always be used as a source of
symmetry information in preference to the above space-group names.
They are only intended as comments.
;
_shelx_estimated_absorpt_t_min 0.782
_shelx_estimated_absorpt_t_max 0.944

loop_
_space_group_symop_operation_xyz
'x, y, z'
'-x, -y, z+1/2'
'x+1/2, -y+1/2, z'
'-x+1/2, y+1/2, z+1/2'

loop_
_atom_site_type_symbol
_atom_site_label
_atom_site_fract_x
_atom_site_fract_y
_atom_site_fract_z
_atom_site_U_iso_or_equiv
_atom_site_adp_type
_atom_site_calc_flag
_atom_site_occupancy
F F1 0.36220(9) 0.5663(7) 0.6091(3) 0.0471(8) Uani d 1
O O1 0.28379(13) 1.1914(11) 0.3187(3) 0.0519(10) Uani d 1
O O2 0.21272(12) 1.5827(9) 0.3844(3) 0.0466(9) Uani d 1
N N1 0.23084(11) 1.3640(9) 0.5286(3) 0.0296(8) Uani d 1
C C1 0.26289(13) 1.1603(10) 0.5611(3) 0.0268(9) Uani d 1
C C2 0.27104(14) 1.0662(10) 0.6529(3) 0.0308(9) Uani d 1
H H2 0.2540 1.1363 0.7041 0.037 Uiso calc 1
C C3 0.30516(14) 0.8649(10) 0.6680(3) 0.0344(10) Uani d 1
H H3 0.3119 0.7975 0.7304 0.041 Uiso calc 1
C C4 0.32926(12) 0.7631(10) 0.5915(4) 0.0320(9) Uani d 1
C C5 0.32217(13) 0.8575(10) 0.4997(3) 0.0323(9) Uani d 1
H H5 0.3396 0.7889 0.4489 0.039 Uiso calc 1
C C6 0.28839(13) 1.0576(10) 0.4855(3) 0.0291(9) Uani d 1
C C7 0.27201(14) 1.2069(11) 0.4003(3) 0.0320(9) Uani d 1
C C8 0.23410(14) 1.4111(11) 0.4335(4) 0.0348(10) Uani d 1
C C9 0.19819(13) 1.5140(9) 0.5867(4) 0.0323(9) Uani d 1
H H9A 0.1905 1.7172 0.5578 0.039 Uiso calc 1
H H9B 0.2099 1.5561 0.6505 0.039 Uiso calc 1
C C10 0.15888(13) 1.3173(10) 0.5963(4) 0.0371(10) Uani d 1
H H10 0.1456 1.2464 0.5398 0.044 Uiso calc 1
C C11 0.14177(16) 1.2374(14) 0.6771(5) 0.0514(14) Uani d 1
H H11A 0.1542 1.3042 0.7349 0.062 Uiso calc 1
H H11B 0.1169 1.1123 0.6779 0.062 Uiso calc 1
F F2 0.38964(10) 0.3522(8) 0.3790(3) 0.0540(9) Uani d 1
O O3 0.46219(11) -0.2464(9) 0.6830(3) 0.0463(9) Uani d 1
O O4 0.53563(12) -0.6362(10) 0.6272(3) 0.0541(10) Uani d 1
N N2 0.52058(11) -0.4257(8) 0.4808(3) 0.0313(8) Uani d 1
C C12 0.48881(13) -0.2282(9) 0.4430(3) 0.0255(8) Uani d 1
C C13 0.48270(14) -0.1402(10) 0.3493(3) 0.0321(9) Uani d 1
H H13 0.5010 -0.2114 0.3003 0.039 Uiso calc 1
C C14 0.44864(15) 0.0568(10) 0.3302(4) 0.0373(10) Uani d 1
H H14 0.4433 0.1198 0.2667 0.045 Uiso calc 1
C C15 0.42247(13) 0.1622(10) 0.4021(4) 0.0353(10) Uani d 1
C C16 0.42799(13) 0.0785(10) 0.4950(4) 0.0343(10) Uani d 1
H H16 0.4096 0.1516 0.5435 0.041 Uiso calc 1
C C17 0.46198(13) -0.1195(10) 0.5149(3) 0.0320(9) Uani d 1
C C18 0.47587(13) -0.2635(10) 0.6037(4) 0.0325(10) Uani d 1
C C19 0.51490(15) -0.4685(11) 0.5751(3) 0.0361(10) Uani d 1
C C20 0.55462(13) -0.5753(10) 0.4267(4) 0.0351(10) Uani d 1
H H20A 0.5436 -0.6369 0.3637 0.042 Uiso calc 1
H H20B 0.5636 -0.7680 0.4600 0.042 Uiso calc 1
C C21 0.59237(14) -0.3680(10) 0.4134(4) 0.0377(11) Uani d 1
H H21 0.6048 -0.2783 0.4683 0.045 Uiso calc 1
C C22 0.60947(17) -0.3015(16) 0.3314(5) 0.0569(16) Uani d 1
H H22A 0.5979 -0.3870 0.2749 0.068 Uiso calc 1
H H22B 0.6335 -0.1677 0.3283 0.068 Uiso calc 1

loop_
_atom_site_aniso_label
_atom_site_aniso_U_11
_atom_site_aniso_U_22
_atom_site_aniso_U_33
_atom_site_aniso_U_12
_atom_site_aniso_U_13
_atom_site_aniso_U_23
F1 0.0423(15) 0.0477(15) 0.0515(19) 0.0148(12) -0.0090(14) 0.0057(13)
O1 0.055(2) 0.079(3) 0.022(2) 0.018(2) 0.0040(16) 0.0009(17)
O2 0.050(2) 0.056(2) 0.033(2) 0.0138(17) -0.0089(17) 0.0035(16)
N1 0.0287(16) 0.0353(18) 0.025(2) 0.0031(14) 0.0008(14) -0.0018(14)
C1 0.0263(19) 0.0320(19) 0.022(2) -0.0063(15) -0.0031(16) -0.0022(16)
C2 0.031(2) 0.0341(19) 0.027(2) -0.0034(16) 0.0029(17) -0.0009(17)
C3 0.037(2) 0.036(2) 0.030(3) -0.0063(17) -0.0061(19) 0.0079(18)
C4 0.0248(19) 0.038(2) 0.033(3) 0.0034(16) -0.0020(18) 0.0000(18)
C5 0.031(2) 0.0353(19) 0.031(2) -0.0015(16) 0.0010(18) 0.0005(17)
C6 0.0294(19) 0.0333(19) 0.024(2) -0.0012(16) 0.0004(17) -0.0032(16)
C7 0.035(2) 0.040(2) 0.021(2) 0.0041(17) -0.0011(19) -0.0005(18)
C8 0.035(2) 0.042(2) 0.028(2) 0.0022(18) -0.0030(18) 0.0015(18)
C9 0.0276(19) 0.0323(19) 0.037(3) 0.0016(16) 0.0012(18) -0.0080(18)
C10 0.0266(19) 0.037(2) 0.047(3) 0.0012(16) -0.004(2) -0.007(2)
C11 0.035(3) 0.062(3) 0.057(4) -0.006(2) 0.015(3) 0.000(3)
F2 0.0416(15) 0.0552(17) 0.065(2) 0.0140(13) -0.0024(16) 0.0120(16)
O3 0.043(2) 0.071(2) 0.0246(19) -0.0072(17) 0.0022(15) -0.0020(16)
O4 0.047(2) 0.065(2) 0.050(3) 0.0056(18) -0.0079(18) 0.020(2)
N2 0.0299(17) 0.0325(17) 0.031(2) 0.0008(14) -0.0008(15) 0.0043(15)
C12 0.0266(19) 0.0279(18) 0.022(2) -0.0018(15) 0.0007(16) 0.0006(14)
C13 0.033(2) 0.0325(19) 0.031(2) -0.0047(16) 0.0009(18) 0.0009(18)
C14 0.038(2) 0.039(2) 0.035(2) -0.0023(18) -0.001(2) 0.0113(19)
C15 0.026(2) 0.038(2) 0.042(3) -0.0021(16) -0.0081(19) 0.005(2)
C16 0.0306(19) 0.0346(19) 0.038(3) -0.0020(17) 0.0015(19) -0.0027(17)
C17 0.031(2) 0.0333(19) 0.031(2) -0.0041(16) 0.0012(18) -0.0031(17)
C18 0.029(2) 0.044(2) 0.025(2) -0.0069(16) -0.0004(19) 0.0019(18)
C19 0.037(2) 0.043(2) 0.029(2) -0.0033(18) -0.0045(17) 0.0037(19)
C20 0.031(2) 0.0313(19) 0.043(3) 0.0017(16) 0.0002(19) -0.0058(18)
C21 0.027(2) 0.033(2) 0.053(3) 0.0015(17) -0.003(2) -0.003(2)
C22 0.039(3) 0.068(4) 0.063(4) -0.009(2) 0.009(3) -0.005(3)

loop_
_atom_type_symbol
_atom_type_description
_atom_type_scat_dispersion_real
_atom_type_scat_dispersion_imag
_atom_type_scat_source
C C 0.0181 0.0091 'International Tables Vol C Tables 4.2.6.8 and 6.1.1.4'
H H 0.0000 0.0000 'International Tables Vol C Tables 4.2.6.8 and 6.1.1.4'
N N 0.0311 0.0180 'International Tables Vol C Tables 4.2.6.8 and 6.1.1.4'
O O 0.0492 0.0322 'International Tables Vol C Tables 4.2.6.8 and 6.1.1.4'
F F 0.0727 0.0534 'International Tables Vol C Tables 4.2.6.8 and 6.1.1.4'

loop_
_geom_angle_atom_site_label_1
_geom_angle_atom_site_label_2
_geom_angle_atom_site_label_3
_geom_angle
C8 N1 C1 110.9(4)
C8 N1 C9 122.7(4)
C1 N1 C9 126.4(4)
C2 C1 C6 120.9(4)
C2 C1 N1 128.2(4)
C6 C1 N1 110.9(4)
C1 C2 C3 117.9(4)
C1 C2 H2 121.1
C3 C2 H2 121.1
C4 C3 C2 119.8(4)
C4 C3 H3 120.1
C2 C3 H3 120.1
F1 C4 C5 118.5(4)
F1 C4 C3 118.0(4)
C5 C4 C3 123.4(4)
C4 C5 C6 116.4(4)
C4 C5 H5 121.8
C6 C5 H5 121.8
C5 C6 C1 121.6(4)
C5 C6 C7 131.7(4)
C1 C6 C7 106.7(4)
O1 C7 C6 130.7(4)
O1 C7 C8 123.6(4)
C6 C7 C8 105.7(4)
O2 C8 N1 127.6(5)
O2 C8 C7 126.6(5)
N1 C8 C7 105.8(4)
N1 C9 C10 112.7(3)
N1 C9 H9A 109.1
C10 C9 H9A 109.1
N1 C9 H9B 109.1
C10 C9 H9B 109.1
H9A C9 H9B 107.8
C11 C10 C9 124.5(5)
C11 C10 H10 117.8
C9 C10 H10 117.8
C10 C11 H11A 120.0
C10 C11 H11B 120.0
H11A C11 H11B 120.0
C19 N2 C12 110.9(4)
C19 N2 C20 123.4(4)
C12 N2 C20 125.7(4)
C13 C12 C17 121.1(4)
C13 C12 N2 128.2(4)
C17 C12 N2 110.7(4)
C12 C13 C14 117.1(4)
C12 C13 H13 121.4
C14 C13 H13 121.4
C15 C14 C13 121.0(5)
C15 C14 H14 119.5
C13 C14 H14 119.5
F2 C15 C16 118.9(4)
F2 C15 C14 118.3(5)
C16 C15 C14 122.7(4)
C15 C16 C17 116.7(4)
C15 C16 H16 121.7
C17 C16 H16 121.7
C16 C17 C12 121.4(4)
C16 C17 C18 131.1(4)
C12 C17 C18 107.4(4)
O3 C18 C17 131.6(4)
O3 C18 C19 123.8(4)
C17 C18 C19 104.5(4)
O4 C19 N2 126.9(5)
O4 C19 C18 126.7(5)
N2 C19 C18 106.3(4)
N2 C20 C21 113.0(3)
N2 C20 H20A 109.0
C21 C20 H20A 109.0
N2 C20 H20B 109.0
C21 C20 H20B 109.0
H20A C20 H20B 107.8
C22 C21 C20 124.6(5)
C22 C21 H21 117.7
C20 C21 H21 117.7
C21 C22 H22A 120.0
C21 C22 H22B 120.0
H22A C22 H22B 120.0

loop_
_geom_bond_atom_site_label_1
_geom_bond_atom_site_label_2
_geom_bond_distance
F1 C4 1.360(5)
O1 C7 1.212(6)
O2 C8 1.213(6)
N1 C8 1.362(6)
N1 C1 1.411(5)
N1 C9 1.463(5)
C1 C2 1.380(6)
C1 C6 1.406(6)
C2 C3 1.394(6)
C2 H2 0.9500
C3 C4 1.389(7)
C3 H3 0.9500
C4 C5 1.375(7)
C5 C6 1.381(6)
C5 H5 0.9500
C6 C7 1.456(6)
C7 C8 1.552(6)
C9 C10 1.504(6)
C9 H9A 0.9900
C9 H9B 0.9900
C10 C11 1.306(8)
C10 H10 0.9500
C11 H11A 0.9500
C11 H11B 0.9500
F2 C15 1.355(5)
O3 C18 1.202(6)
O4 C19 1.217(6)
N2 C19 1.356(6)
N2 C12 1.414(5)
N2 C20 1.464(6)
C12 C13 1.388(7)
C12 C17 1.400(6)
C13 C14 1.391(6)
C13 H13 0.9500
C14 C15 1.383(7)
C14 H14 0.9500
C15 C16 1.370(7)
C16 C17 1.394(6)
C16 H16 0.9500
C17 C18 1.463(7)
C18 C19 1.564(6)
C20 C21 1.496(6)
C20 H20A 0.9900
C20 H20B 0.9900
C21 C22 1.307(8)
C21 H21 0.9500
C22 H22A 0.9500
C22 H22B 0.9500

loop_
_geom_hbond_atom_site_label_D
_geom_hbond_atom_site_label_H
_geom_hbond_atom_site_label_A
_geom_hbond_site_symmetry_A
_geom_hbond_distance_DH
_geom_hbond_distance_HA
_geom_hbond_distance_DA
_geom_hbond_angle_DHA
C5 H5 F2 . 0.95 2.64 3.477(6) 148
C9 H9B O1 4 0.99 2.45 3.408(7) 163
C16 H16 F1 . 0.95 2.50 3.353(5) 150

loop_
_geom_torsion_atom_site_label_1
_geom_torsion_atom_site_label_2
_geom_torsion_atom_site_label_3
_geom_torsion_atom_site_label_4
_geom_torsion
C8 N1 C1 C2 177.3(4)
C9 N1 C1 C2 -1.9(7)
C8 N1 C1 C6 -1.5(5)
C9 N1 C1 C6 179.3(4)
C6 C1 C2 C3 -0.4(6)
N1 C1 C2 C3 -179.1(4)
C1 C2 C3 C4 -0.8(6)
C2 C3 C4 F1 -179.8(4)
C2 C3 C4 C5 1.9(7)
F1 C4 C5 C6 -179.9(4)
C3 C4 C5 C6 -1.7(6)
C4 C5 C6 C1 0.4(6)
C4 C5 C6 C7 178.9(4)
C2 C1 C6 C5 0.6(6)
N1 C1 C6 C5 179.5(4)
C2 C1 C6 C7 -178.2(4)
N1 C1 C6 C7 0.7(5)
C5 C6 C7 O1 0.8(9)
C1 C6 C7 O1 179.4(5)
C5 C6 C7 C8 -178.4(4)
C1 C6 C7 C8 0.3(5)
C1 N1 C8 O2 -176.7(5)
C9 N1 C8 O2 2.5(8)
C1 N1 C8 C7 1.6(5)
C9 N1 C8 C7 -179.2(4)
O1 C7 C8 O2 -2.1(8)
C6 C7 C8 O2 177.1(5)
O1 C7 C8 N1 179.6(5)
C6 C7 C8 N1 -1.1(5)
C8 N1 C9 C10 91.9(5)
C1 N1 C9 C10 -89.0(5)
N1 C9 C10 C11 125.9(5)
C19 N2 C12 C13 -177.0(4)
C20 N2 C12 C13 1.2(7)
C19 N2 C12 C17 3.3(5)
C20 N2 C12 C17 -178.5(4)
C17 C12 C13 C14 -0.7(6)
N2 C12 C13 C14 179.6(4)
C12 C13 C14 C15 0.8(6)
C13 C14 C15 F2 -179.6(4)
C13 C14 C15 C16 -0.7(7)
F2 C15 C16 C17 179.4(4)
C14 C15 C16 C17 0.5(6)
C15 C16 C17 C12 -0.5(6)
C15 C16 C17 C18 -177.0(4)
C13 C12 C17 C16 0.6(6)
N2 C12 C17 C16 -179.7(4)
C13 C12 C17 C18 177.9(4)
N2 C12 C17 C18 -2.4(5)
C16 C17 C18 O3 -1.3(8)
C12 C17 C18 O3 -178.2(5)
C16 C17 C18 C19 177.7(4)
C12 C17 C18 C19 0.8(4)
C12 N2 C19 O4 176.5(5)
C20 N2 C19 O4 -1.8(7)
C12 N2 C19 C18 -2.6(5)
C20 N2 C19 C18 179.1(4)
O3 C18 C19 O4 1.1(8)
C17 C18 C19 O4 -178.0(5)
O3 C18 C19 N2 -179.8(4)
C17 C18 C19 N2 1.1(5)
C19 N2 C20 C21 -97.0(5)
C12 N2 C20 C21 85.0(5)
N2 C20 C21 C22 -126.1(6)

_cod_database_fobs_code 1545044
